data_1000076
loop_
_publ_author_name
'Hemon, A'
'Le Bail, A'
'Courbion, G'

_publ_section_title
;
Crystal Structure of Na~3~ Sr~4~ Al~5~ F~26~
;
_journal_coden_ASTM JSSCBI
_journal_name_full 'Journal of Solid State Chemistry'
_journal_page_first 299
_journal_page_last 304
_journal_paper_doi 10.1016/0022-4596(89)90018-2
_journal_volume 81
_journal_year 1989
_chemical_formula_structural 'Na3 Sr4 Al5 F26'
_chemical_formula_sum 'Al5 F26 Na3 Sr4'
_chemical_name_systematic
;
Trisodium tetrastrontium 26-fluoropentaaluminate
;
_space_group_IT_number 86
_symmetry_cell_setting tetragonal
_symmetry_space_group_name_Hall '-P 4bc'
_symmetry_space_group_name_H-M 'P 42/n :2'
_cell_angle_alpha 90
_cell_angle_beta 90
_cell_angle_gamma 90
_cell_formula_units_Z 4
_cell_length_a 10.2679(5)
_cell_length_b 10.2679(5)
_cell_length_c 18.373(2)
_cell_volume 1937.1
_refine_ls_R_factor_all 0.029
_cod_original_sg_symbol_H-M 'P 42/n Z'
_cod_database_code 1000076

loop_
_symmetry_equiv_pos_as_xyz
x,y,z
1/2-x,1/2-y,z
-y,1/2+x,1/2+z
1/2+y,-x,1/2+z
-x,-y,-z
1/2+x,1/2+y,-z
y,1/2-x,1/2-z
1/2-y,x,1/2-z

loop_
_atom_site_aniso_label
_atom_site_aniso_U_11
_atom_site_aniso_U_12
_atom_site_aniso_U_13
_atom_site_aniso_U_22
_atom_site_aniso_U_23
_atom_site_aniso_U_33
Sr1 0.0059 -0.0008 -0.0014 0.0075 -0.0014 0.0152
Sr2 0.0066 -0.0012 0.0016 0.0072 -0.0009 0.0084
Al1 0.0112(11) -0.0112(21) 0.0009(9) 0.0048(11) -0.0003(9) 0.0077
Al2 0.0005(11) -0.0004(5) 0.0018(9) 0.0064(5) 0.0001(9) 0.0065
Al3 0.0048(5) .0000(5) 0.0004(9) 0.0101(11) 0.0019(9) 0.0073
Na1 0.0181(21) -0.0107(48) 0.0029(19) 0.0438(27) -0.0124(19) 0.0188(17)
Na2 0.0192(43) 0.0262(32) 0. 0.0389(48) 0. 0.0068(17)
Na3 0.0025(48) 0.0171(48) 0. 0.0763(80) 0. 0.0154(34)
F1 0.0117(16) 0.0011(21) 0.0038(9) 0.0139(21) 0.0003(19) 0.0120(17)
F2 0.0160(27) -0.0091(21) .0000(29) 0.0246(32) -0.0086(29) 0.0291(34)
F3 0.0165(27) 0.0059(21) 0.0001(19) 0.0133(27) -0.0009(19) 0.0171(17)
F4 0.0192(27) 0.0080(21) -0.0057(19) 0.0165(27) 0.0029(19) 0.0137(17)
F5 0.0176(27) -0.0037(21) -0.0009(19) 0.0149(21) 0.0096(19) 0.0188(17)
F6 0.0139(27) -0.0059(16) 0.0009(19) 0.0128(27) 0.0003(19) 0.0103(17)
F7 0.0149(27) 0.0037(16) -0.0057(19) 0.0117(27) -0.0038(19) 0.0120(17)
F8 0.0117(21) 0.0037(21) -0.0007(19) 0.0080(16) 0.0038(9) 0.0120(17)
F9 0.0112(16) 0.0011(21) 0.0029(19) 0.0203(21) 0.0002(19) 0.0171(17)
F10 0.0080(27) 0.0011(21) 0.0057(19) 0.0171(27) -0.0009(19) 0.0154(17)
F11 0.0128(21) 0.0005(16) 0.0095(19) 0.0208(27) -0.0009(19) 0.0171(17)
F12 0.0149(27) 0.0059(21) 0.0029(19) 0.0181(27) -0.0038(19) 0.0137(17)
F13 0.0155(27) 0.0080(21) -0.0007(19) 0.0160(27) -0.0038(19) 0.0137(17)

loop_
_atom_site_label
_atom_site_type_symbol
_atom_site_symmetry_multiplicity
_atom_site_Wyckoff_symbol
_atom_site_fract_x
_atom_site_fract_y
_atom_site_fract_z
_atom_site_occupancy
_atom_site_attached_hydrogens
_atom_site_calc_flag
Sr1 Sr2+ 8 g 0.2821 0.9974(1) 0.8254 1. 0 d
Sr2 Sr2+ 8 g 0.2873 0.9970(1) 0.1944 1. 0 d
Al1 Al3+ 4 c 0. 0. 0. 1. 0 d
Al2 Al3+ 8 g 0.5155(2) 0.7555(2) 0.8727(1) 1. 0 d
Al3 Al3+ 8 g 0.2523(2) 0.5098(3) 0.6339(1) 1. 0 d
Na1 Na1+ 4 d 0. 0. 0.5 1. 0 d
Na2 Na1+ 4 f 0.25 0.25 0.9978 1. 0 d
Na3 Na1+ 4 e 0.75 0.25 0.9959(3) 1. 0 d
F1 F1- 8 g 0.1266(4) 0.0093(6) 0.7056(2) 1. 0 d
F2 F1- 8 g 0.3361(6) 0.1192(6) 0.6710(3) 1. 0 d
F3 F1- 8 g 0.6673(6) 0.1132(5) 0.6720(3) 1. 0 d
F4 F1- 8 g 0.3232(5) 0.8760(6) 0.6947(3) 1. 0 d
F5 F1- 8 g 0.4513(5) 0.3695(5) 0.0602(3) 1. 0 d
F6 F1- 8 g 0.1392(5) 0.3560(5) 0.0879(2) 1. 0 d
F7 F1- 8 g 0.3630(5) 0.8513(5) 0.0943(2) 1. 0 d
F8 F1- 8 g 0.5031(6) 0.1226(4) 0.1975(2) 1. 0 d
F9 F1- 8 g 0.1574(4) 0.9958(6) 0.9636(2) 1. 0 d
F10 F1- 8 g 0.3951(5) 0.8402(5) 0.9255(3) 1. 0 d
F11 F1- 8 g 0.3742(5) 0.9537(6) 0.5661(3) 1. 0 d
F12 F1- 8 g 0.3429(5) 0.3968(6) 0.5786(2) 1. 0 d
F13 F1- 8 g 0.3728(6) 0.3242(5) 0.1872(2) 1. 0 d

loop_
_atom_type_symbol
_atom_type_oxidation_number
Sr2+ 2.000
Al3+ 3.000
Na1+ 1.000
F1- -1.000
